data_1564696
loop_
_publ_author_name
'Li, Mengke'
'Cai, Xinyi'
'Chen, Zijian'
'Liu, Kunkun'
'Qiu, Weidong'
'Xie, Wentao'
'Wang, Liangying'
'Su, Shi-Jian'

_publ_section_title
;
 Boosting Purely Organic Room-Temperature Phosphorescence Performance
 through Host-Guest Strategy
;
_journal_name_full 'Chemical Science'
_journal_paper_doi 10.1039/D1SC03420K
_journal_year 2021
_chemical_formula_moiety 'C18 H11 N S2'
_chemical_formula_sum 'C18 H11 N S2'
_chemical_formula_weight 305.40
_space_group_crystal_system orthorhombic
_space_group_IT_number 19
_space_group_name_Hall 'P 2ac 2ab'
_space_group_name_H-M_alt 'P 21 21 21'
_atom_sites_solution_hydrogens geom
_atom_sites_solution_primary dual
_audit_creation_date 2019-10-29
_audit_creation_method
;
Olex2 1.2
(compiled 2018.05.29 svn.r3508 for OlexSys, GUI svn.r5506)
;
_audit_update_record
;
2021-06-23 deposited with the CCDC.	2021-09-20 downloaded from the CCDC.
;
_cell_angle_alpha 90
_cell_angle_beta 90
_cell_angle_gamma 90
_cell_formula_units_Z 4
_cell_length_a 6.1703(3)
_cell_length_b 7.5854(5)
_cell_length_c 28.6310(15)
_cell_measurement_reflns_used 2168
_cell_measurement_temperature 119.99(13)
_cell_measurement_theta_max 73.0410
_cell_measurement_theta_min 7.3590
_cell_volume 1340.05(13)
_computing_cell_refinement 'CrysAlisPro 1.171.39.28b (Rigaku OD, 2015)'
_computing_data_collection 'CrysAlisPro 1.171.39.28b (Rigaku OD, 2015)'
_computing_data_reduction 'CrysAlisPro 1.171.39.28b (Rigaku OD, 2015)'
_computing_molecular_graphics 'Olex2 (Dolomanov et al., 2009)'
_computing_publication_material 'Olex2 (Dolomanov et al., 2009)'
_computing_structure_refinement 'ShelXL (Sheldrick, 2015)'
_computing_structure_solution 'ShelXT (Sheldrick, 2015)'
_diffrn_ambient_environment N~2~
_diffrn_ambient_temperature 119.99(13)
_diffrn_detector 'CCD plate'
_diffrn_measured_fraction_theta_full 0.978
_diffrn_measured_fraction_theta_max 0.960
_diffrn_measurement_details
;
List of Runs (angles in degrees, time in seconds):

  # Type    Start    End  Width  t~exp~   \w     \q     \k     \f   Frames
#--------------------------------------------------------------------------
  1  \w    -51.00 -24.00   0.50    0.50    --    0.00  -8.00  83.00   54
  2  \w     18.00  43.00   0.50    2.00    --    5.00   8.00-100.00   50
  3  \w    -85.00 -60.00   0.50    2.00    --  -98.80   8.00-100.00   50
  4  \w    -54.00  10.00   0.50    0.50    --    0.00 -72.00  60.00  128
  5  \w    -36.00  -2.00   0.50    0.50    --    0.00 -19.00 -60.00   68
  6  \w   -112.00 -10.00   0.50    2.00    --  -98.80  72.00  30.00  204
  7  \w    -82.00 -56.00   0.50    2.00    --  -98.80  19.00 -30.00   52
  8  \w   -112.00 -83.00   0.50    2.00    --  -98.80  72.00  60.00   58
  9  \w   -111.00  -9.00   0.50    2.00    --  -98.80  19.00  60.00  204
 10  \w   -167.00-127.00   0.50    2.00    --  -98.80 -19.00-120.00   80
 11  \w   -121.00 -86.00   0.50    2.00    --  -98.80 -19.00-120.00   70
 12  \w   -101.00 -76.00   0.50    2.00    --  -98.80  72.00   0.00   50
 13  \w    -53.00 -28.00   0.50    2.00    --  -98.80  72.00 -60.00   50
;
_diffrn_measurement_device 'four-circle diffractometer'
_diffrn_measurement_device_type 'XtaLAB AFC12 (RCD3): Kappa single'
_diffrn_measurement_method '\w scans'
_diffrn_orient_matrix_type 'CrysAlisPro convention (1999,Acta A55,543-557)'
_diffrn_orient_matrix_UB_11 0.0235461000
_diffrn_orient_matrix_UB_12 0.1778207000
_diffrn_orient_matrix_UB_13 -0.0255086000
_diffrn_orient_matrix_UB_21 -0.0022184000
_diffrn_orient_matrix_UB_22 0.0969234000
_diffrn_orient_matrix_UB_23 0.0472598000
_diffrn_orient_matrix_UB_31 0.2486289000
_diffrn_orient_matrix_UB_32 -0.0160905000
_diffrn_orient_matrix_UB_33 0.0027461000
_diffrn_radiation_monochromator graphite
_diffrn_radiation_probe x-ray
_diffrn_radiation_type CuK\a
_diffrn_radiation_wavelength 1.54184
_diffrn_reflns_av_R_equivalents 0.0370
_diffrn_reflns_av_unetI/netI 0.0516
_diffrn_reflns_Laue_measured_fraction_full 0.978
_diffrn_reflns_Laue_measured_fraction_max 0.960
_diffrn_reflns_limit_h_max 7
_diffrn_reflns_limit_h_min -4
_diffrn_reflns_limit_k_max 9
_diffrn_reflns_limit_k_min -8
_diffrn_reflns_limit_l_max 35
_diffrn_reflns_limit_l_min -34
_diffrn_reflns_number 4558
_diffrn_reflns_point_group_measured_fraction_full 0.895
_diffrn_reflns_point_group_measured_fraction_max 0.862
_diffrn_reflns_theta_full 67.684
_diffrn_reflns_theta_max 73.867
_diffrn_reflns_theta_min 6.035
_diffrn_source 'fine-focus sealed X-ray tube'
_diffrn_source_type 'Enhance (Cu) X-ray Source'
_exptl_absorpt_coefficient_mu 3.504
_exptl_absorpt_correction_T_max 1.00000
_exptl_absorpt_correction_T_min 0.51014
_exptl_absorpt_correction_type multi-scan
_exptl_absorpt_process_details
;
CrysAlisPro 1.171.39.28b (Rigaku Oxford Diffraction, 2015)
Empirical absorption correction using spherical harmonics,
 implemented in SCALE3 ABSPACK scaling algorithm.
;
_exptl_crystal_colour colourless
_exptl_crystal_colour_primary colourless
_exptl_crystal_density_diffrn 1.514
_exptl_crystal_description needle
_exptl_crystal_F_000 632
_exptl_crystal_size_max 0.12
_exptl_crystal_size_mid 0.08
_exptl_crystal_size_min 0.06
_refine_diff_density_max 0.681
_refine_diff_density_min -0.532
_refine_diff_density_rms 0.099
_refine_ls_abs_structure_details
;
 Flack x determined using 658 quotients [(I+)-(I-)]/[(I+)+(I-)]
 (Parsons, Flack and Wagner, Acta Cryst. B69 (2013) 249-259).
;
_refine_ls_abs_structure_Flack 0.01(3)
_refine_ls_extinction_method none
_refine_ls_goodness_of_fit_ref 1.062
_refine_ls_hydrogen_treatment constr
_refine_ls_matrix_type full
_refine_ls_number_parameters 190
_refine_ls_number_reflns 2337
_refine_ls_number_restraints 0
_refine_ls_restrained_S_all 1.062
_refine_ls_R_factor_all 0.0680
_refine_ls_R_factor_gt 0.0641
_refine_ls_shift/su_max 0.000
_refine_ls_shift/su_mean 0.000
_refine_ls_structure_factor_coef Fsqd
_refine_ls_weighting_details 'w=1/[\s^2^(Fo^2^)+(0.1208P)^2^+0.9177P] where P=(Fo^2^+2Fc^2^)/3'
_refine_ls_weighting_scheme calc
_refine_ls_wR_factor_gt 0.1710
_refine_ls_wR_factor_ref 0.1746
_reflns_Friedel_coverage 0.513
_reflns_Friedel_fraction_full 0.770
_reflns_Friedel_fraction_max 0.720
_reflns_number_gt 2135
_reflns_number_total 2337
_reflns_threshold_expression 'I > 2\s(I)'
_cod_data_source_file d1sc03420k2.cif
_cod_data_source_block pte2
_cod_database_code 1564696
_shelx_shelxl_version_number 2018/3
_shelx_space_group_comment
;
The symmetry employed for this shelxl refinement is uniquely defined
by the following loop, which should always be used as a source of
symmetry information in preference to the above space-group names.
They are only intended as comments.
;
_reflns_odcompleteness_completeness 97.60
_reflns_odcompleteness_iscentric 1
_reflns_odcompleteness_theta 66.97
_olex2_refinement_description
;
1. Fixed Uiso
 At 1.2 times of:
  All C(H) groups, All N(H) groups
2.a Aromatic/amide H refined with riding coordinates:
 N003(H003), C004(H004), C006(H006), C00A(H00A), C00B(H00B), C00F(H00F),
 C00H(H00H), C00I(H00I), C00J(H00J), C00K(H00K), C00L(H00L)
;
_olex2_submission_special_instructions 'No special instructions were received'
_oxdiff_exptl_absorpt_empirical_details
;
Empirical correction (ABSPACK) includes:
- Absorption correction using spherical harmonics
- Frame scaling
;
_oxdiff_exptl_absorpt_empirical_full_max 2.060
_oxdiff_exptl_absorpt_empirical_full_min 0.520

loop_
_space_group_symop_operation_xyz
'x, y, z'
'-x+1/2, -y, z+1/2'
'-x, y+1/2, -z+1/2'
'x+1/2, -y+1/2, -z'

loop_
_atom_site_label
_atom_site_type_symbol
_atom_site_fract_x
_atom_site_fract_y
_atom_site_fract_z
_atom_site_U_iso_or_equiv
_atom_site_adp_type
_atom_site_occupancy
_atom_site_site_symmetry_order
_atom_site_calc_flag
_atom_site_refinement_flags_posn
_atom_site_refinement_flags_adp
_atom_site_refinement_flags_occupancy
_atom_site_disorder_assembly
_atom_site_disorder_group
S01 S 0.2234(3) 0.09657(19) 0.40571(5) 0.0303(4) Uani 1 1 d . . . . .
S02 S 0.6748(2) 0.2896(2) 0.38926(5) 0.0335(4) Uani 1 1 d . . . . .
N003 N 0.4481(9) 0.3202(7) 0.21389(17) 0.0337(12) Uani 1 1 d . . . . .
H003 H 0.558362 0.372841 0.201925 0.040 Uiso 1 1 calc R . . . .
C004 C 0.1584(10) 0.1362(8) 0.3113(2) 0.0276(12) Uani 1 1 d . . . . .
H004 H 0.025868 0.080538 0.315950 0.033 Uiso 1 1 calc R . . . .
C005 C 0.2211(11) 0.1917(8) 0.26633(19) 0.0293(13) Uani 1 1 d . . . . .
C006 C 0.4016(12) 0.5766(9) 0.4923(2) 0.0358(15) Uani 1 1 d . . . . .
H006 H 0.442415 0.670352 0.511328 0.043 Uiso 1 1 calc R . . . .
C007 C 0.4255(10) 0.2728(8) 0.2605(2) 0.0298(13) Uani 1 1 d . . . . .
C008 C 0.2647(11) 0.2691(8) 0.1900(2) 0.0314(13) Uani 1 1 d . . . . .
C009 C 0.4881(11) 0.3734(8) 0.4302(2) 0.0303(13) Uani 1 1 d . . . . .
C00A C -0.0791(11) 0.1256(9) 0.2046(2) 0.0310(13) Uani 1 1 d . . . . .
H00A H -0.178930 0.074580 0.224777 0.037 Uiso 1 1 calc R . . . .
C00B C 0.1458(12) 0.3522(9) 0.47145(19) 0.0323(14) Uani 1 1 d . . . . .
H00B H 0.011896 0.298293 0.475658 0.039 Uiso 1 1 calc R . . . .
C00C C 0.4991(11) 0.2501(8) 0.3416(2) 0.0302(13) Uani 1 1 d . . . . .
C00D C 0.1186(11) 0.1887(8) 0.2210(2) 0.0293(13) Uani 1 1 d . . . . .
C00E C 0.2858(10) 0.2892(8) 0.43722(18) 0.0271(12) Uani 1 1 d . . . . .
C00F C 0.2028(11) 0.4940(8) 0.49939(19) 0.0339(14) Uani 1 1 d . . . . .
H00F H 0.109272 0.533590 0.522601 0.041 Uiso 1 1 calc R . . . .
C00G C 0.2984(10) 0.1660(7) 0.3488(2) 0.0277(12) Uani 1 1 d . . . . .
C00H C 0.0210(12) 0.2191(9) 0.1269(2) 0.0347(14) Uani 1 1 d . . . . .
H00H H -0.015423 0.227422 0.095423 0.042 Uiso 1 1 calc R . . . .
C00I C 0.5660(10) 0.3059(8) 0.29752(19) 0.0310(13) Uani 1 1 d . . . . .
H00I H 0.698023 0.362599 0.293057 0.037 Uiso 1 1 calc R . . . .
C00J C 0.5389(11) 0.5201(9) 0.4572(2) 0.0346(14) Uani 1 1 d . . . . .
H00J H 0.666953 0.581116 0.451478 0.042 Uiso 1 1 calc R . . . .
C00K C -0.1228(12) 0.1406(9) 0.1577(2) 0.0359(15) Uani 1 1 d . . . . .
H00K H -0.253192 0.096668 0.146259 0.043 Uiso 1 1 calc R . . . .
C00L C 0.2195(11) 0.2857(8) 0.1421(2) 0.0351(14) Uani 1 1 d . . . . .
H00L H 0.316888 0.338461 0.121628 0.042 Uiso 1 1 calc R . . . .

loop_
_atom_site_aniso_label
_atom_site_aniso_U_11
_atom_site_aniso_U_22
_atom_site_aniso_U_33
_atom_site_aniso_U_23
_atom_site_aniso_U_13
_atom_site_aniso_U_12
S01 0.0256(8) 0.0357(7) 0.0295(7) 0.0002(5) 0.0008(5) -0.0032(6)
S02 0.0217(8) 0.0426(8) 0.0363(8) -0.0036(6) 0.0020(6) -0.0019(7)
N003 0.025(3) 0.042(3) 0.034(3) 0.002(2) 0.007(2) -0.002(2)
C004 0.022(3) 0.030(3) 0.031(3) -0.003(2) 0.004(2) 0.004(2)
C005 0.026(3) 0.031(3) 0.031(3) -0.001(2) 0.001(2) 0.004(3)
C006 0.042(4) 0.033(3) 0.032(3) -0.003(2) -0.001(3) 0.000(3)
C007 0.025(3) 0.029(3) 0.036(3) 0.001(2) 0.005(2) 0.000(3)
C008 0.026(3) 0.033(3) 0.035(3) -0.002(2) -0.002(2) 0.005(3)
C009 0.029(3) 0.032(3) 0.029(3) 0.003(2) -0.003(2) -0.003(3)
C00A 0.022(3) 0.035(3) 0.036(3) -0.003(2) 0.003(2) 0.001(3)
C00B 0.030(4) 0.039(3) 0.028(3) 0.004(2) -0.001(2) 0.004(3)
C00C 0.025(3) 0.031(3) 0.035(3) -0.006(2) 0.004(2) -0.001(2)
C00D 0.028(3) 0.028(3) 0.031(3) -0.002(2) 0.005(2) 0.005(3)
C00E 0.021(3) 0.035(3) 0.025(3) 0.004(2) -0.001(2) -0.002(3)
C00F 0.034(4) 0.042(3) 0.026(3) -0.002(2) 0.003(2) 0.006(3)
C00G 0.022(3) 0.029(3) 0.032(3) -0.006(2) 0.000(2) 0.002(2)
C00H 0.039(4) 0.037(3) 0.029(3) -0.001(2) -0.003(3) 0.006(3)
C00I 0.024(3) 0.034(3) 0.035(3) -0.001(2) 0.002(2) 0.003(3)
C00J 0.029(3) 0.041(3) 0.034(3) 0.002(3) 0.001(3) -0.002(3)
C00K 0.041(4) 0.030(3) 0.037(3) -0.003(2) -0.004(3) 0.006(3)
C00L 0.036(4) 0.036(3) 0.033(3) 0.000(3) 0.007(3) 0.004(3)

loop_
_atom_type_symbol
_atom_type_description
_atom_type_scat_dispersion_real
_atom_type_scat_dispersion_imag
_atom_type_scat_source
C C 0.0181 0.0091 'International Tables Vol C Tables 4.2.6.8 and 6.1.1.4'
H H 0.0000 0.0000 'International Tables Vol C Tables 4.2.6.8 and 6.1.1.4'
N N 0.0311 0.0180 'International Tables Vol C Tables 4.2.6.8 and 6.1.1.4'
S S 0.3331 0.5567 'International Tables Vol C Tables 4.2.6.8 and 6.1.1.4'

loop_
_geom_angle_atom_site_label_1
_geom_angle_atom_site_label_2
_geom_angle_atom_site_label_3
_geom_angle
_geom_angle_site_symmetry_1
_geom_angle_site_symmetry_3
_geom_angle_publ_flag
C00E S01 C00G 99.6(3) . . ?
C009 S02 C00C 100.0(3) . . ?
C008 N003 C007 108.8(5) . . ?
C00G C004 C005 119.0(6) . . ?
C004 C005 C007 118.8(5) . . ?
C004 C005 C00D 134.1(6) . . ?
C007 C005 C00D 107.0(5) . . ?
C00J C006 C00F 120.4(6) . . ?
N003 C007 C005 108.4(5) . . ?
N003 C007 C00I 128.4(6) . . ?
C00I C007 C005 123.0(5) . . ?
N003 C008 C00D 109.6(5) . . ?
N003 C008 C00L 128.5(6) . . ?
C00L C008 C00D 121.9(6) . . ?
C00E C009 S02 120.5(5) . . ?
C00J C009 S02 120.7(5) . . ?
C00J C009 C00E 118.7(6) . . ?
C00K C00A C00D 118.3(6) . . ?
C00F C00B C00E 121.1(6) . . ?
C00G C00C S02 120.1(5) . . ?
C00I C00C S02 117.8(5) . . ?
C00I C00C C00G 122.1(6) . . ?
C008 C00D C005 106.3(6) . . ?
C00A C00D C005 133.9(6) . . ?
C00A C00D C008 119.8(6) . . ?
C009 C00E S01 119.6(5) . . ?
C00B C00E S01 120.7(5) . . ?
C00B C00E C009 119.5(6) . . ?
C00B C00F C006 119.3(6) . . ?
C004 C00G S01 119.8(5) . . ?
C004 C00G C00C 120.3(5) . . ?
C00C C00G S01 119.9(5) . . ?
C00K C00H C00L 121.3(6) . . ?
C007 C00I C00C 116.7(6) . . ?
C006 C00J C009 120.9(7) . . ?
C00A C00K C00H 122.1(7) . . ?
C00H C00L C008 116.6(6) . . ?

loop_
_geom_bond_atom_site_label_1
_geom_bond_atom_site_label_2
_geom_bond_distance
_geom_bond_site_symmetry_2
_geom_bond_publ_flag
S01 C00E 1.760(6) . ?
S01 C00G 1.773(6) . ?
S02 C009 1.762(7) . ?
S02 C00C 1.768(6) . ?
N003 C007 1.390(8) . ?
N003 C008 1.378(8) . ?
C004 C005 1.409(8) . ?
C004 C00G 1.396(8) . ?
C005 C007 1.413(9) . ?
C005 C00D 1.443(8) . ?
C006 C00F 1.392(10) . ?
C006 C00J 1.384(9) . ?
C007 C00I 1.392(8) . ?
C008 C00D 1.405(9) . ?
C008 C00L 1.405(8) . ?
C009 C00E 1.417(9) . ?
C009 C00J 1.390(9) . ?
C00A C00D 1.392(9) . ?
C00A C00K 1.374(9) . ?
C00B C00E 1.391(8) . ?
C00B C00F 1.386(9) . ?
C00C C00G 1.409(9) . ?
C00C C00I 1.393(8) . ?
C00H C00K 1.386(10) . ?
C00H C00L 1.395(10) . ?
